data_7016115
loop_
_publ_author_name
'Zhang, Shi-Yuan'
'Zhang, Zhen-Jie'
'Shi, Wei'
'Zhao, Bin'
'Cheng, Peng'
'Liao, Dai-Zheng'
'Yan, Shi-Ping'

_publ_section_title
;
 Structural evolution and magnetic properties of Co(II) coordination
 polymers varied from 1D to 3D constructed by
 1,4-bis(1,2,4-triazol-1-ylmethyl)benzene.
;
_journal_issue 31
_journal_name_full 'Dalton transactions (Cambridge, England : 2003)'
_journal_page_first 7993
_journal_page_last 8002
_journal_paper_doi 10.1039/c1dt10282f
_journal_volume 40
_journal_year 2011
_chemical_formula_moiety 'C12 H12 Cl Co0.50 N6'
_chemical_formula_sum 'C12 H12 Cl Co0.5 N6'
_chemical_formula_weight 305.19
_chemical_name_systematic
;
?
;
_space_group_IT_number 14
_symmetry_cell_setting monoclinic
_symmetry_space_group_name_Hall '-P 2ybc'
_symmetry_space_group_name_H-M 'P 1 21/c 1'
_atom_sites_solution_hydrogens geom
_atom_sites_solution_primary direct
_atom_sites_solution_secondary difmap
_audit_creation_method SHELXL-97
_cell_angle_alpha 90.00
_cell_angle_beta 108.28(3)
_cell_angle_gamma 90.00
_cell_formula_units_Z 4
_cell_length_a 7.4760(15)
_cell_length_b 21.945(4)
_cell_length_c 8.6629(17)
_cell_measurement_temperature 293(2)
_cell_measurement_theta_max 27.48
_cell_measurement_theta_min 3.02
_cell_volume 1349.5(5)
_computing_cell_refinement 'Bruker XSCANS'
_computing_data_collection 'Bruker XSCANS'
_computing_data_reduction 'Bruker SHELXTL'
_computing_molecular_graphics 'Bruker SHELXTL'
_computing_publication_material 'Bruker SHELXTL'
_computing_structure_refinement 'SHELXL-97 (Sheldrick, 1997)'
_computing_structure_solution 'SHELXS-97 (Sheldrick, 1990)'
_diffrn_ambient_temperature 293(2)
_diffrn_measured_fraction_theta_full 0.998
_diffrn_measured_fraction_theta_max 0.998
_diffrn_measurement_device_type 'Bruker P4'
_diffrn_measurement_method '\w scans'
_diffrn_radiation_monochromator graphite
_diffrn_radiation_source 'fine-focus sealed tube'
_diffrn_radiation_type MoK\a
_diffrn_radiation_wavelength 0.71073
_diffrn_reflns_av_R_equivalents 0.0407
_diffrn_reflns_av_sigmaI/netI 0.0373
_diffrn_reflns_limit_h_max 9
_diffrn_reflns_limit_h_min -9
_diffrn_reflns_limit_k_max 28
_diffrn_reflns_limit_k_min -28
_diffrn_reflns_limit_l_max 11
_diffrn_reflns_limit_l_min -11
_diffrn_reflns_number 12483
_diffrn_reflns_theta_full 27.48
_diffrn_reflns_theta_max 27.48
_diffrn_reflns_theta_min 3.02
_exptl_absorpt_coefficient_mu 0.873
_exptl_absorpt_correction_T_max 1.0000
_exptl_absorpt_correction_T_min 0.7233
_exptl_absorpt_correction_type multi-scan
_exptl_absorpt_process_details crystalclear
_exptl_crystal_density_diffrn 1.502
_exptl_crystal_density_method 'not measured'
_exptl_crystal_F_000 626
_exptl_crystal_size_max 0.30
_exptl_crystal_size_mid 0.16
_exptl_crystal_size_min 0.10
_refine_diff_density_max 0.301
_refine_diff_density_min -0.239
_refine_diff_density_rms 0.055
_refine_ls_extinction_method none
_refine_ls_goodness_of_fit_ref 1.177
_refine_ls_hydrogen_treatment constr
_refine_ls_matrix_type full
_refine_ls_number_parameters 178
_refine_ls_number_reflns 3094
_refine_ls_number_restraints 0
_refine_ls_restrained_S_all 1.177
_refine_ls_R_factor_all 0.0626
_refine_ls_R_factor_gt 0.0475
_refine_ls_shift/su_max 0.000
_refine_ls_shift/su_mean 0.000
_refine_ls_structure_factor_coef Fsqd
_refine_ls_weighting_details 'calc w=1/[\s^2^(Fo^2^)+(0.0249P)^2^+0.7380P] where P=(Fo^2^+2Fc^2^)/3'
_refine_ls_weighting_scheme calc
_refine_ls_wR_factor_gt 0.0808
_refine_ls_wR_factor_ref 0.0848
_reflns_number_gt 2618
_reflns_number_total 3094
_reflns_threshold_expression >2sigma(I)
_cod_data_source_file c1dt10282f.txt
_cod_data_source_block 4
_cod_depositor_comments
;
The following automatic conversions were performed:

'_symmetry_cell_setting' value 'Monoclinic' changed to 'monoclinic'
according to /home/saulius/struct/CIF-dictionaries/cif_core.dic
dictionary named 'cif_core.dic' version 2.4.1 from 2010-06-29.

Automatic conversion script
Id: cif_fix_values 1715 2011-07-08 13:25:40Z adriana 
;
_cod_original_cell_volume 1349.6(5)
_cod_original_sg_symbol_H-M P2(1)/c
_cod_original_formula_sum 'C12 H12 Cl Co0.50 N6'
_cod_database_code 7016115

loop_
_symmetry_equiv_pos_as_xyz
'x, y, z'
'-x, y+1/2, -z+1/2'
'-x, -y, -z'
'x, -y-1/2, z-1/2'

loop_
_atom_site_label
_atom_site_type_symbol
_atom_site_fract_x
_atom_site_fract_y
_atom_site_fract_z
_atom_site_U_iso_or_equiv
_atom_site_adp_type
_atom_site_occupancy
_atom_site_symmetry_multiplicity
_atom_site_calc_flag
_atom_site_refinement_flags
_atom_site_disorder_assembly
_atom_site_disorder_group
N4 N 0.9115(3) 0.08230(8) 0.5827(2) 0.0278(4) Uani 1 1 d . . .
C12 C 1.0066(3) 0.13518(11) 0.6214(3) 0.0348(6) Uani 1 1 d . . .
H12 H 1.1184 0.1425 0.5989 0.042 Uiso 1 1 calc R . .
N6 N 0.9302(3) 0.17553(10) 0.6933(3) 0.0387(5) Uani 1 1 d . . .
N5 N 0.7732(3) 0.14601(9) 0.6991(2) 0.0300(4) Uani 1 1 d . . .
C10 C 0.6515(4) 0.17180(12) 0.7860(3) 0.0433(7) Uani 1 1 d . . .
H10A H 0.7240 0.1768 0.8997 0.052 Uiso 1 1 calc R . .
H10B H 0.5499 0.1435 0.7800 0.052 Uiso 1 1 calc R . .
Co1 Co 0.0000 0.5000 1.0000 0.02368(12) Uani 1 2 d S . .
Cl1 Cl 0.33781(8) 0.47792(3) 1.16060(7) 0.03284(15) Uani 1 1 d . . .
N2 N 0.1796(3) 0.42328(8) 0.6200(2) 0.0286(4) Uani 1 1 d . . .
N1 N 0.0438(3) 0.45489(9) 0.7933(2) 0.0295(4) Uani 1 1 d . . .
C4 C 0.4087(3) 0.34483(11) 0.6013(3) 0.0305(5) Uani 1 1 d . . .
C7 C 0.5687(3) 0.23258(11) 0.7179(3) 0.0337(6) Uani 1 1 d . . .
C11 C 0.7652(3) 0.09123(11) 0.6348(3) 0.0301(5) Uani 1 1 d . . .
H11 H 0.6702 0.0629 0.6271 0.036 Uiso 1 1 calc R . .
C2 C 0.2067(3) 0.44281(11) 0.7700(3) 0.0307(5) Uani 1 1 d . . .
H2 H 0.3240 0.4474 0.8482 0.037 Uiso 1 1 calc R . .
C5 C 0.5684(4) 0.34148(12) 0.7328(3) 0.0429(7) Uani 1 1 d . . .
H5 H 0.6240 0.3771 0.7839 0.052 Uiso 1 1 calc R . .
C8 C 0.4107(4) 0.23595(12) 0.5833(3) 0.0395(6) Uani 1 1 d . . .
H8 H 0.3576 0.2004 0.5302 0.047 Uiso 1 1 calc R . .
N3 N -0.0071(3) 0.42248(11) 0.5376(3) 0.0473(6) Uani 1 1 d . . .
C9 C 0.3302(4) 0.29143(11) 0.5263(3) 0.0391(6) Uani 1 1 d . . .
H9 H 0.2221 0.2928 0.4365 0.047 Uiso 1 1 calc R . .
C3 C 0.3211(4) 0.40604(11) 0.5431(3) 0.0368(6) Uani 1 1 d . . .
H3A H 0.4192 0.4368 0.5670 0.044 Uiso 1 1 calc R . .
H3B H 0.2625 0.4047 0.4262 0.044 Uiso 1 1 calc R . .
C6 C 0.6478(4) 0.28586(13) 0.7906(3) 0.0465(7) Uani 1 1 d . . .
H6 H 0.7563 0.2845 0.8800 0.056 Uiso 1 1 calc R . .
C1 C -0.0808(4) 0.44194(13) 0.6470(3) 0.0416(7) Uani 1 1 d . . .
H1 H -0.2100 0.4465 0.6253 0.050 Uiso 1 1 calc R . .

loop_
_atom_site_aniso_label
_atom_site_aniso_U_11
_atom_site_aniso_U_22
_atom_site_aniso_U_33
_atom_site_aniso_U_23
_atom_site_aniso_U_13
_atom_site_aniso_U_12
N4 0.0233(10) 0.0302(11) 0.0313(11) -0.0012(8) 0.0103(8) 0.0006(8)
C12 0.0259(13) 0.0336(14) 0.0470(16) 0.0025(11) 0.0143(11) 0.0003(10)
N6 0.0315(12) 0.0344(12) 0.0490(14) -0.0027(10) 0.0109(10) -0.0012(9)
N5 0.0298(11) 0.0300(11) 0.0312(11) 0.0028(8) 0.0111(9) 0.0071(8)
C10 0.0560(18) 0.0420(16) 0.0409(16) 0.0068(12) 0.0282(13) 0.0182(13)
Co1 0.0221(2) 0.0263(2) 0.0254(2) -0.00113(18) 0.01142(17) -0.00013(17)
Cl1 0.0233(3) 0.0428(3) 0.0331(3) 0.0017(2) 0.0099(2) 0.0029(2)
N2 0.0312(11) 0.0271(11) 0.0294(11) -0.0015(8) 0.0121(9) 0.0061(8)
N1 0.0286(11) 0.0300(11) 0.0319(12) -0.0045(8) 0.0124(9) 0.0010(8)
C4 0.0338(13) 0.0320(13) 0.0309(14) -0.0016(10) 0.0176(10) 0.0064(10)
C7 0.0372(14) 0.0360(14) 0.0335(14) 0.0006(10) 0.0190(11) 0.0113(10)
C11 0.0268(12) 0.0296(13) 0.0357(14) 0.0022(10) 0.0124(10) 0.0014(9)
C2 0.0270(13) 0.0367(14) 0.0282(13) -0.0049(10) 0.0085(10) 0.0039(10)
C5 0.0477(17) 0.0346(15) 0.0418(16) -0.0125(12) 0.0073(13) 0.0012(12)
C8 0.0361(15) 0.0304(14) 0.0507(17) -0.0077(11) 0.0118(12) -0.0045(10)
N3 0.0371(13) 0.0651(16) 0.0379(14) -0.0180(11) 0.0091(10) 0.0029(11)
C9 0.0319(14) 0.0377(15) 0.0430(17) -0.0033(11) 0.0049(12) 0.0031(11)
C3 0.0471(16) 0.0364(14) 0.0346(15) 0.0016(11) 0.0240(12) 0.0088(11)
C6 0.0463(17) 0.0475(17) 0.0361(16) -0.0079(12) -0.0010(12) 0.0104(12)
C1 0.0248(13) 0.0582(18) 0.0414(16) -0.0166(13) 0.0097(11) -0.0029(11)

loop_
_atom_type_symbol
_atom_type_description
_atom_type_scat_dispersion_real
_atom_type_scat_dispersion_imag
_atom_type_scat_source
C C 0.0033 0.0016 'International Tables Vol C Tables 4.2.6.8 and 6.1.1.4'
H H 0.0000 0.0000 'International Tables Vol C Tables 4.2.6.8 and 6.1.1.4'
N N 0.0061 0.0033 'International Tables Vol C Tables 4.2.6.8 and 6.1.1.4'
O O 0.0106 0.0060 'International Tables Vol C Tables 4.2.6.8 and 6.1.1.4'
Cl Cl 0.1484 0.1585 'International Tables Vol C Tables 4.2.6.8 and 6.1.1.4'
Co Co 0.3494 0.9721 'International Tables Vol C Tables 4.2.6.8 and 6.1.1.4'

loop_
_geom_angle_atom_site_label_1
_geom_angle_atom_site_label_2
_geom_angle_atom_site_label_3
_geom_angle
_geom_angle_site_symmetry_1
_geom_angle_site_symmetry_3
_geom_angle_publ_flag
C11 N4 C12 102.46(19) . . ?
C11 N4 Co1 128.28(16) . 2_646 ?
C12 N4 Co1 128.38(15) . 2_646 ?
N6 C12 N4 115.2(2) . . ?
N6 C12 H12 122.4 . . ?
N4 C12 H12 122.4 . . ?
C12 N6 N5 101.9(2) . . ?
C11 N5 N6 110.17(19) . . ?
C11 N5 C10 128.1(2) . . ?
N6 N5 C10 121.3(2) . . ?
N5 C10 C7 112.7(2) . . ?
N5 C10 H10A 109.1 . . ?
C7 C10 H10A 109.1 . . ?
N5 C10 H10B 109.1 . . ?
C7 C10 H10B 109.1 . . ?
H10A C10 H10B 107.8 . . ?
N4 Co1 N4 180.00(5) 4_466 2_656 ?
N4 Co1 N1 91.95(7) 4_466 . ?
N4 Co1 N1 88.05(7) 2_656 . ?
N4 Co1 N1 88.05(7) 4_466 3_567 ?
N4 Co1 N1 91.95(7) 2_656 3_567 ?
N1 Co1 N1 180.000(1) . 3_567 ?
N4 Co1 Cl1 90.82(5) 4_466 . ?
N4 Co1 Cl1 89.18(5) 2_656 . ?
N1 Co1 Cl1 89.04(6) . . ?
N1 Co1 Cl1 90.96(6) 3_567 . ?
N4 Co1 Cl1 89.18(5) 4_466 3_567 ?
N4 Co1 Cl1 90.82(5) 2_656 3_567 ?
N1 Co1 Cl1 90.96(6) . 3_567 ?
N1 Co1 Cl1 89.04(6) 3_567 3_567 ?
Cl1 Co1 Cl1 180.0 . 3_567 ?
C2 N2 N3 109.73(19) . . ?
C2 N2 C3 128.3(2) . . ?
N3 N2 C3 121.9(2) . . ?
C2 N1 C1 102.3(2) . . ?
C2 N1 Co1 127.24(16) . . ?
C1 N1 Co1 129.56(16) . . ?
C5 C4 C9 118.5(2) . . ?
C5 C4 C3 119.9(2) . . ?
C9 C4 C3 121.5(2) . . ?
C6 C7 C8 118.3(2) . . ?
C6 C7 C10 120.6(2) . . ?
C8 C7 C10 121.1(2) . . ?
N5 C11 N4 110.3(2) . . ?
N5 C11 H11 124.9 . . ?
N4 C11 H11 124.9 . . ?
N1 C2 N2 110.5(2) . . ?
N1 C2 H2 124.7 . . ?
N2 C2 H2 124.7 . . ?
C4 C5 C6 120.8(2) . . ?
C4 C5 H5 119.6 . . ?
C6 C5 H5 119.6 . . ?
C7 C8 C9 120.9(2) . . ?
C7 C8 H8 119.6 . . ?
C9 C8 H8 119.6 . . ?
C1 N3 N2 102.3(2) . . ?
C4 C9 C8 120.5(2) . . ?
C4 C9 H9 119.7 . . ?
C8 C9 H9 119.7 . . ?
N2 C3 C4 112.17(19) . . ?
N2 C3 H3A 109.2 . . ?
C4 C3 H3A 109.2 . . ?
N2 C3 H3B 109.2 . . ?
C4 C3 H3B 109.2 . . ?
H3A C3 H3B 107.9 . . ?
C7 C6 C5 120.9(3) . . ?
C7 C6 H6 119.6 . . ?
C5 C6 H6 119.6 . . ?
N3 C1 N1 115.2(2) . . ?
N3 C1 H1 122.4 . . ?
N1 C1 H1 122.4 . . ?

loop_
_geom_bond_atom_site_label_1
_geom_bond_atom_site_label_2
_geom_bond_distance
_geom_bond_site_symmetry_2
_geom_bond_publ_flag
N4 C11 1.323(3) . ?
N4 C12 1.347(3) . ?
N4 Co1 2.1236(19) 2_646 ?
C12 N6 1.312(3) . ?
C12 H12 0.9300 . ?
N6 N5 1.356(3) . ?
N5 C11 1.319(3) . ?
N5 C10 1.464(3) . ?
C10 C7 1.510(3) . ?
C10 H10A 0.9700 . ?
C10 H10B 0.9700 . ?
Co1 N4 2.1236(19) 4_466 ?
Co1 N4 2.1236(19) 2_656 ?
Co1 N1 2.1589(19) . ?
Co1 N1 2.1589(19) 3_567 ?
Co1 Cl1 2.5189(10) . ?
Co1 Cl1 2.5189(10) 3_567 ?
N2 C2 1.323(3) . ?
N2 N3 1.353(3) . ?
N2 C3 1.466(3) . ?
N1 C2 1.322(3) . ?
N1 C1 1.347(3) . ?
C4 C5 1.370(4) . ?
C4 C9 1.379(3) . ?
C4 C3 1.510(3) . ?
C7 C6 1.371(4) . ?
C7 C8 1.377(4) . ?
C11 H11 0.9300 . ?
C2 H2 0.9300 . ?
C5 C6 1.381(4) . ?
C5 H5 0.9300 . ?
C8 C9 1.379(4) . ?
C8 H8 0.9300 . ?
N3 C1 1.308(3) . ?
C9 H9 0.9300 . ?
C3 H3A 0.9700 . ?
C3 H3B 0.9700 . ?
C6 H6 0.9300 . ?
C1 H1 0.9300 . ?

loop_
_geom_torsion_atom_site_label_1
_geom_torsion_atom_site_label_2
_geom_torsion_atom_site_label_3
_geom_torsion_atom_site_label_4
_geom_torsion
_geom_torsion_site_symmetry_1
_geom_torsion_site_symmetry_2
_geom_torsion_site_symmetry_3
_geom_torsion_site_symmetry_4
_geom_torsion_publ_flag
C11 N4 C12 N6 0.2(3) . . . . ?
Co1 N4 C12 N6 -169.72(17) 2_646 . . . ?
N4 C12 N6 N5 -0.6(3) . . . . ?
C12 N6 N5 C11 0.8(3) . . . . ?
C12 N6 N5 C10 173.6(2) . . . . ?
C11 N5 C10 C7 -127.6(3) . . . . ?
N6 N5 C10 C7 60.9(3) . . . . ?
N4 Co1 N1 C2 -109.0(2) 4_466 . . . ?
N4 Co1 N1 C2 71.0(2) 2_656 . . . ?
N1 Co1 N1 C2 -131(100) 3_567 . . . ?
Cl1 Co1 N1 C2 -18.2(2) . . . . ?
Cl1 Co1 N1 C2 161.8(2) 3_567 . . . ?
N4 Co1 N1 C1 84.0(2) 4_466 . . . ?
N4 Co1 N1 C1 -96.0(2) 2_656 . . . ?
N1 Co1 N1 C1 62(100) 3_567 . . . ?
Cl1 Co1 N1 C1 174.8(2) . . . . ?
Cl1 Co1 N1 C1 -5.2(2) 3_567 . . . ?
N5 C10 C7 C6 -98.8(3) . . . . ?
N5 C10 C7 C8 82.2(3) . . . . ?
N6 N5 C11 N4 -0.7(3) . . . . ?
C10 N5 C11 N4 -172.9(2) . . . . ?
C12 N4 C11 N5 0.4(3) . . . . ?
Co1 N4 C11 N5 170.24(15) 2_646 . . . ?
C1 N1 C2 N2 -0.7(3) . . . . ?
Co1 N1 C2 N2 -170.45(15) . . . . ?
N3 N2 C2 N1 0.6(3) . . . . ?
C3 N2 C2 N1 178.8(2) . . . . ?
C9 C4 C5 C6 -0.9(4) . . . . ?
C3 C4 C5 C6 178.3(2) . . . . ?
C6 C7 C8 C9 -2.2(4) . . . . ?
C10 C7 C8 C9 176.8(2) . . . . ?
C2 N2 N3 C1 -0.2(3) . . . . ?
C3 N2 N3 C1 -178.5(2) . . . . ?
C5 C4 C9 C8 0.3(4) . . . . ?
C3 C4 C9 C8 -178.8(2) . . . . ?
C7 C8 C9 C4 1.2(4) . . . . ?
C2 N2 C3 C4 74.8(3) . . . . ?
N3 N2 C3 C4 -107.2(3) . . . . ?
C5 C4 C3 N2 -90.9(3) . . . . ?
C9 C4 C3 N2 88.2(3) . . . . ?
C8 C7 C6 C5 1.6(4) . . . . ?
C10 C7 C6 C5 -177.4(3) . . . . ?
C4 C5 C6 C7 -0.1(4) . . . . ?
N2 N3 C1 N1 -0.3(3) . . . . ?
C2 N1 C1 N3 0.6(3) . . . . ?
Co1 N1 C1 N3 170.04(19) . . . . ?
